data_7128691
loop_
_publ_author_name
'Dai, Rui-Han'
'Han, Lu'
'Wang, Qi'
'Tian, Shi-Kai'

_publ_section_title
;
 Strain-release C-C bond cleavage enables the [2,3]-sigmatropic
 rearrangement of tertiary allylamines.
;
_journal_issue 68
_journal_name_full 'Chemical communications (Cambridge, England)'
_journal_page_first 8449
_journal_page_last 8451
_journal_paper_doi 10.1039/d1cc03141d
_journal_volume 57
_journal_year 2021
_chemical_absolute_configuration ad
_chemical_formula_moiety 'C22 H22 F2 N2 O3 S'
_chemical_formula_sum 'C22 H22 F2 N2 O3 S'
_chemical_formula_weight 432.47
_space_group_crystal_system orthorhombic
_space_group_IT_number 19
_space_group_name_Hall 'P 2ac 2ab'
_space_group_name_H-M_alt 'P 21 21 21'
_atom_sites_solution_hydrogens geom
_audit_creation_date 2021-03-12
_audit_creation_method
;
Olex2 1.2
(compiled 2018.05.29 svn.r3508 for OlexSys, GUI svn.r5506)
;
_audit_update_record
;
2021-03-12 deposited with the CCDC.	2021-07-26 downloaded from the CCDC.
;
_cell_angle_alpha 90
_cell_angle_beta 90
_cell_angle_gamma 90
_cell_formula_units_Z 4
_cell_length_a 10.36756(12)
_cell_length_b 11.59613(14)
_cell_length_c 17.36693(19)
_cell_measurement_reflns_used 6078
_cell_measurement_temperature 291(2)
_cell_measurement_theta_max 70.0620
_cell_measurement_theta_min 3.7860
_cell_volume 2087.91(4)
_computing_cell_refinement 'CrysAlisPro 1.171.40.53 (Rigaku OD, 2019)'
_computing_data_collection 'CrysAlisPro 1.171.40.53 (Rigaku OD, 2019)'
_computing_data_reduction 'CrysAlisPro 1.171.40.53 (Rigaku OD, 2019)'
_computing_molecular_graphics 'Olex2 (Dolomanov et al., 2009)'
_computing_publication_material 'Olex2 (Dolomanov et al., 2009)'
_computing_structure_refinement 'ShelXL (Sheldrick, 2015)'
_diffrn_ambient_temperature 291(2)
_diffrn_detector 'CCD plate'
_diffrn_detector_area_resol_mean 5.2169
_diffrn_detector_type AtlasS2
_diffrn_measured_fraction_theta_full 0.999
_diffrn_measured_fraction_theta_max 0.990
_diffrn_measurement_details
;
List of Runs (angles in degrees, time in seconds):

  # Type    Start    End  Width  t~exp~   \w     \q     \k     \f   Frames
#--------------------------------------------------------------------------
  1  \w    -63.00 -33.00   1.00    2.00    --  -40.80  38.00  30.00   30
  2  \w    -29.00  10.00   1.00    2.00    --  -40.80  38.00  30.00   39
  3  \w    -73.00  35.00   1.00    2.00    --  -40.80  77.00 -90.00  108
  4  \w    110.00 153.00   1.00    4.00    --   99.68 125.00   0.00   43
  5  \w     99.00 173.00   1.00    4.00    --   99.68 125.00 -60.00   74
  6  \w    107.00 167.00   1.00    4.00    --   99.68 125.00 150.00   60
  7  \w    100.00 138.00   1.00    4.00    --   99.68 125.00-180.00   38
  8  \w     80.00 173.00   1.00    4.00    --   99.68  45.00 120.00   93
  9  \w     19.00 100.00   1.00    4.00    --   99.68 -94.00  90.00   81
;
_diffrn_measurement_device 'four-circle diffractometer'
_diffrn_measurement_device_type 'SuperNova, Dual, Cu at home/near, AtlasS2'
_diffrn_measurement_method '\w scans'
_diffrn_orient_matrix_type 'CrysAlisPro convention (1999,Acta A55,543-557)'
_diffrn_orient_matrix_UB_11 -0.0407299000
_diffrn_orient_matrix_UB_12 0.1120297000
_diffrn_orient_matrix_UB_13 -0.0410365000
_diffrn_orient_matrix_UB_21 0.1428356000
_diffrn_orient_matrix_UB_22 0.0300376000
_diffrn_orient_matrix_UB_23 -0.0139607000
_diffrn_orient_matrix_UB_31 -0.0042036000
_diffrn_orient_matrix_UB_32 -0.0647976000
_diffrn_orient_matrix_UB_33 -0.0773927000
_diffrn_radiation_monochromator mirror
_diffrn_radiation_probe x-ray
_diffrn_radiation_type CuK\a
_diffrn_radiation_wavelength 1.54184
_diffrn_reflns_av_R_equivalents 0.0190
_diffrn_reflns_av_unetI/netI 0.0224
_diffrn_reflns_Laue_measured_fraction_full 0.999
_diffrn_reflns_Laue_measured_fraction_max 0.990
_diffrn_reflns_limit_h_max 10
_diffrn_reflns_limit_h_min -12
_diffrn_reflns_limit_k_max 12
_diffrn_reflns_limit_k_min -13
_diffrn_reflns_limit_l_max 15
_diffrn_reflns_limit_l_min -21
_diffrn_reflns_number 7580
_diffrn_reflns_point_group_measured_fraction_full 0.993
_diffrn_reflns_point_group_measured_fraction_max 0.976
_diffrn_reflns_theta_full 67.684
_diffrn_reflns_theta_max 69.823
_diffrn_reflns_theta_min 4.585
_diffrn_source 'micro-focus sealed X-ray tube'
_diffrn_source_type 'SuperNova (Cu) X-ray Source'
_exptl_absorpt_coefficient_mu 1.766
_exptl_absorpt_correction_T_max 1.00000
_exptl_absorpt_correction_T_min 0.66550
_exptl_absorpt_correction_type multi-scan
_exptl_absorpt_process_details
;
CrysAlisPro 1.171.40.53 (Rigaku Oxford Diffraction, 2019)
Empirical absorption correction using spherical harmonics,
 implemented in SCALE3 ABSPACK scaling algorithm.
;
_exptl_crystal_density_diffrn 1.376
_exptl_crystal_description block
_exptl_crystal_F_000 904
_exptl_crystal_size_max 0.22
_exptl_crystal_size_mid 0.17
_exptl_crystal_size_min 0.16
_refine_diff_density_max 0.252
_refine_diff_density_min -0.209
_refine_diff_density_rms 0.044
_refine_ls_abs_structure_details
;
 Flack x determined using 1562 quotients [(I+)-(I-)]/[(I+)+(I-)]
 (Parsons and Flack (2004), Acta Cryst. A60, s61).
;
_refine_ls_abs_structure_Flack 0.027(7)
_refine_ls_extinction_coef 0.0031(5)
_refine_ls_extinction_expression Fc^*^=kFc[1+0.001xFc^2^\l^3^/sin(2\q)]^-1/4^
_refine_ls_extinction_method SHELXL
_refine_ls_goodness_of_fit_ref 1.089
_refine_ls_hydrogen_treatment constr
_refine_ls_matrix_type full
_refine_ls_number_parameters 273
_refine_ls_number_reflns 3856
_refine_ls_number_restraints 1
_refine_ls_restrained_S_all 1.091
_refine_ls_R_factor_all 0.0367
_refine_ls_R_factor_gt 0.0361
_refine_ls_shift/su_max 0.000
_refine_ls_shift/su_mean 0.000
_refine_ls_structure_factor_coef Fsqd
_refine_ls_weighting_details 'w=1/[\s^2^(Fo^2^)+(0.0609P)^2^+0.2791P] where P=(Fo^2^+2Fc^2^)/3'
_refine_ls_weighting_scheme calc
_refine_ls_wR_factor_gt 0.0996
_refine_ls_wR_factor_ref 0.1003
_reflns_Friedel_coverage 0.728
_reflns_Friedel_fraction_full 0.986
_reflns_Friedel_fraction_max 0.958
_reflns_number_gt 3768
_reflns_number_total 3856
_reflns_threshold_expression 'I > 2\s(I)'
_cod_data_source_file d1cc03141d2.cif
_cod_data_source_block drh12-99-12
_cod_depositor_comments 'Adding full bibliography for 7128691--7128692.cif.'
_cod_database_code 7128691
_shelxl_version_number 2013-4
_chemical_oxdiff_formula c20h20o2n2s2f3
_shelx_space_group_comment
;
The symmetry employed for this shelxl refinement is uniquely defined
by the following loop, which should always be used as a source of
symmetry information in preference to the above space-group names.
They are only intended as comments.
;
_shelx_estimated_absorpt_t_max 0.765
_shelx_estimated_absorpt_t_min 0.697
_reflns_odcompleteness_completeness 99.95
_reflns_odcompleteness_iscentric 1
_reflns_odcompleteness_theta 64.99
_olex2_refinement_description
;
1. Fixed Uiso
 At 1.2 times of:
  All C(H) groups, All C(H,H) groups
 At 1.5 times of:
  All C(H,H,H) groups
2. Rigid bond restraints
 N1, C7
 with sigma for 1-2 distances of 0.002 and sigma for 1-3 distances of 0.002
3.a Ternary CH refined with riding coordinates:
 C8(H8), C12(H12), C14(H14)
3.b Secondary CH2 refined with riding coordinates:
 C15(H15A,H15B), C13(H13A,H13B), C9(H9A,H9B)
3.c Aromatic/amide H refined with riding coordinates:
 C18(H18), C22(H22), C20(H20), C5(H5), C2(H2), C10(H10), C4(H4), C3(H3)
3.d X=CH2 refined with riding coordinates:
 C11(H11A,H11B)
3.e Idealised Me refined as rotating group:
 C16(H16A,H16B,H16C)
;
_olex2_submission_special_instructions 'No special instructions were received'
_oxdiff_exptl_absorpt_empirical_details
;
Empirical correction (ABSPACK) includes:
- Absorption correction using spherical harmonics
- Frame scaling
;
_oxdiff_exptl_absorpt_empirical_full_max 1.470
_oxdiff_exptl_absorpt_empirical_full_min 0.661

loop_
_space_group_symop_operation_xyz
'x, y, z'
'-x+1/2, -y, z+1/2'
'-x, y+1/2, -z+1/2'
'x+1/2, -y+1/2, -z'

loop_
_atom_site_label
_atom_site_type_symbol
_atom_site_fract_x
_atom_site_fract_y
_atom_site_fract_z
_atom_site_U_iso_or_equiv
_atom_site_adp_type
_atom_site_occupancy
_atom_site_site_symmetry_order
_atom_site_calc_flag
_atom_site_refinement_flags_posn
_atom_site_refinement_flags_adp
_atom_site_refinement_flags_occupancy
_atom_site_disorder_assembly
_atom_site_disorder_group
S1 S 0.39047(6) 0.78817(5) 0.49433(3) 0.04258(19) Uani 1 1 d . . . . .
O2 O 0.5208(2) 0.82531(19) 0.50776(13) 0.0573(5) Uani 1 1 d . . . . .
F2 F 0.6134(2) 0.40902(19) 0.43535(14) 0.0790(6) Uani 1 1 d . . . . .
N2 N 0.3815(2) 0.84588(19) 0.76594(12) 0.0396(5) Uani 1 1 d . . . . .
F1 F 0.2076(2) 0.4737(2) 0.32545(13) 0.0780(6) Uani 1 1 d . . . . .
O3 O 0.3085(2) 0.85857(18) 0.44712(12) 0.0563(5) Uani 1 1 d . . . . .
N1 N 0.6910(2) 0.74951(19) 0.76864(13) 0.0430(5) Uani 1 1 d . U . . .
O1 O 0.6550(2) 0.8944(2) 0.85049(14) 0.0612(6) Uani 1 1 d . . . . .
C8 C 0.4667(2) 0.7745(2) 0.81366(14) 0.0422(6) Uani 1 1 d . . . . .
H8 H 0.4602 0.6957 0.7937 0.051 Uiso 1 1 calc R . . . .
C7 C 0.6068(3) 0.8066(2) 0.81006(15) 0.0465(6) Uani 1 1 d . U . . .
C15 C 0.3074(3) 0.8834(2) 0.62987(16) 0.0457(6) Uani 1 1 d . . . . .
H15A H 0.3354 0.9502 0.6007 0.055 Uiso 1 1 calc R . . . .
H15B H 0.2253 0.8979 0.6548 0.055 Uiso 1 1 calc R . . . .
C12 C 0.4111(2) 0.8350(2) 0.68413(14) 0.0390(5) Uani 1 1 d . . . . .
H12 H 0.4965 0.8664 0.6721 0.047 Uiso 1 1 calc R . . . .
C18 C 0.2939(3) 0.6143(3) 0.40737(16) 0.0483(6) Uani 1 1 d . . . . .
H18 H 0.2214 0.6605 0.4010 0.058 Uiso 1 1 calc R . . . .
C1 C 0.7855(3) 0.8941(3) 0.83357(19) 0.0540(7) Uani 1 1 d . . . . .
C6 C 0.8087(3) 0.8046(2) 0.78353(17) 0.0481(6) Uani 1 1 d . . . . .
C13 C 0.3923(3) 0.7138(2) 0.64865(14) 0.0463(6) Uani 1 1 d . . . . .
H13A H 0.3438 0.6613 0.6811 0.056 Uiso 1 1 calc R . . . .
H13B H 0.4717 0.6785 0.6309 0.056 Uiso 1 1 calc R . . . .
C19 C 0.3045(3) 0.5077(3) 0.37200(17) 0.0550(7) Uani 1 1 d . . . . .
C17 C 0.3971(3) 0.6485(2) 0.45287(14) 0.0433(6) Uani 1 1 d . . . . .
C21 C 0.5077(3) 0.4762(3) 0.42704(19) 0.0555(7) Uani 1 1 d . . . . .
C14 C 0.3113(3) 0.7694(2) 0.58354(15) 0.0424(6) Uani 1 1 d . . . . .
H14 H 0.2260 0.7339 0.5780 0.051 Uiso 1 1 calc R . . . .
C22 C 0.5050(3) 0.5811(3) 0.46434(17) 0.0489(6) Uani 1 1 d . . . . .
H22 H 0.5726 0.6052 0.4957 0.059 Uiso 1 1 calc R . . . .
C20 C 0.4088(4) 0.4374(3) 0.38040(18) 0.0587(8) Uani 1 1 d . . . . .
H20 H 0.4132 0.3662 0.3558 0.070 Uiso 1 1 calc R . . . .
C16 C 0.3781(3) 0.9683(2) 0.78731(19) 0.0555(7) Uani 1 1 d . . . . .
H16A H 0.3518 0.9756 0.8401 0.083 Uiso 1 1 calc GR . . . .
H16B H 0.3179 1.0082 0.7548 0.083 Uiso 1 1 calc GR . . . .
H16C H 0.4625 1.0012 0.7810 0.083 Uiso 1 1 calc GR . . . .
C5 C 0.9315(3) 0.7810(4) 0.7571(2) 0.0649(9) Uani 1 1 d . . . . .
H5 H 0.9483 0.7209 0.7231 0.078 Uiso 1 1 calc R . . . .
C9 C 0.4227(3) 0.7697(3) 0.89795(17) 0.0623(8) Uani 1 1 d . . . . .
H9A H 0.4414 0.8428 0.9227 0.075 Uiso 1 1 calc R . . . .
H9B H 0.3302 0.7576 0.8998 0.075 Uiso 1 1 calc R . . . .
C2 C 0.8829(4) 0.9658(3) 0.8603(3) 0.0775(11) Uani 1 1 d . . . . .
H2 H 0.8663 1.0262 0.8941 0.093 Uiso 1 1 calc R . . . .
C10 C 0.4905(5) 0.6727(4) 0.9415(2) 0.0833(12) Uani 1 1 d . . . . .
H10 H 0.4536 0.5999 0.9370 0.100 Uiso 1 1 calc R . . . .
C4 C 1.0283(3) 0.8529(4) 0.7846(3) 0.0792(13) Uani 1 1 d . . . . .
H4 H 1.1127 0.8397 0.7687 0.095 Uiso 1 1 calc R . . . .
C3 C 1.0044(4) 0.9429(4) 0.8342(3) 0.0820(12) Uani 1 1 d . . . . .
H3 H 1.0725 0.9892 0.8504 0.098 Uiso 1 1 calc R . . . .
C11 C 0.5898(6) 0.6788(5) 0.9829(3) 0.1040(16) Uani 1 1 d . . . . .
H11A H 0.6312 0.7492 0.9897 0.125 Uiso 1 1 calc R . . . .
H11B H 0.6219 0.6128 1.0066 0.125 Uiso 1 1 calc R . . . .

loop_
_atom_site_aniso_label
_atom_site_aniso_U_11
_atom_site_aniso_U_22
_atom_site_aniso_U_33
_atom_site_aniso_U_23
_atom_site_aniso_U_13
_atom_site_aniso_U_12
S1 0.0409(3) 0.0463(3) 0.0405(3) 0.0034(2) -0.0002(2) -0.0046(3)
O2 0.0454(11) 0.0611(12) 0.0654(12) -0.0050(10) 0.0039(9) -0.0151(9)
F2 0.0678(13) 0.0652(11) 0.1041(16) 0.0090(11) 0.0153(12) 0.0178(11)
N2 0.0365(11) 0.0414(11) 0.0409(10) -0.0036(8) -0.0026(9) 0.0014(9)
F1 0.0807(14) 0.0779(13) 0.0755(13) -0.0160(11) -0.0144(11) -0.0231(12)
O3 0.0676(14) 0.0536(11) 0.0479(10) 0.0107(9) -0.0068(10) 0.0054(10)
N1 0.0378(11) 0.0471(11) 0.0441(11) -0.0002(9) -0.0027(8) -0.0020(9)
O1 0.0473(12) 0.0642(13) 0.0720(13) -0.0149(11) -0.0119(10) 0.0008(10)
C8 0.0389(13) 0.0456(14) 0.0422(13) -0.0006(11) -0.0022(10) -0.0039(11)
C7 0.0398(13) 0.0532(14) 0.0463(13) 0.0034(11) -0.0073(10) -0.0033(11)
C15 0.0471(15) 0.0452(14) 0.0448(13) 0.0030(10) -0.0025(12) 0.0096(12)
C12 0.0361(13) 0.0380(12) 0.0429(12) 0.0012(10) -0.0035(10) 0.0022(10)
C18 0.0436(14) 0.0565(16) 0.0450(13) -0.0001(12) 0.0009(11) -0.0053(12)
C1 0.0419(15) 0.0532(16) 0.0668(18) 0.0051(14) -0.0153(13) -0.0061(13)
C6 0.0389(13) 0.0524(15) 0.0528(15) 0.0119(12) -0.0075(11) -0.0016(12)
C13 0.0588(16) 0.0402(12) 0.0399(12) 0.0010(10) -0.0061(11) 0.0046(13)
C19 0.0562(18) 0.0600(17) 0.0487(15) -0.0054(13) 0.0034(13) -0.0149(15)
C17 0.0409(14) 0.0505(13) 0.0384(11) 0.0035(10) 0.0038(11) -0.0039(12)
C21 0.0516(16) 0.0516(16) 0.0633(17) 0.0094(14) 0.0154(14) 0.0053(14)
C14 0.0386(12) 0.0475(14) 0.0412(12) 0.0008(10) -0.0027(10) -0.0037(11)
C22 0.0427(14) 0.0557(16) 0.0483(14) 0.0066(12) 0.0041(11) -0.0024(13)
C20 0.070(2) 0.0494(15) 0.0568(16) -0.0017(12) 0.0155(15) -0.0088(15)
C16 0.0561(17) 0.0455(14) 0.0650(17) -0.0137(12) -0.0072(15) 0.0036(13)
C5 0.0513(17) 0.082(2) 0.0613(17) 0.0182(17) 0.0038(14) 0.0062(17)
C9 0.0596(18) 0.086(2) 0.0419(14) 0.0000(15) 0.0033(13) -0.0045(17)
C2 0.062(2) 0.063(2) 0.108(3) -0.0003(19) -0.032(2) -0.0110(18)
C10 0.090(3) 0.107(3) 0.0521(18) 0.019(2) -0.0099(19) -0.009(3)
C4 0.0389(17) 0.107(3) 0.092(3) 0.049(3) -0.0059(16) -0.0070(18)
C3 0.054(2) 0.081(3) 0.110(3) 0.023(3) -0.026(2) -0.0166(19)
C11 0.118(4) 0.115(4) 0.079(3) 0.004(3) -0.013(3) 0.031(3)

loop_
_atom_type_symbol
_atom_type_description
_atom_type_scat_dispersion_real
_atom_type_scat_dispersion_imag
_atom_type_scat_source
C C 0.0181 0.0091 'International Tables Vol C Tables 4.2.6.8 and 6.1.1.4'
H H 0.0000 0.0000 'International Tables Vol C Tables 4.2.6.8 and 6.1.1.4'
F F 0.0727 0.0534 'International Tables Vol C Tables 4.2.6.8 and 6.1.1.4'
N N 0.0311 0.0180 'International Tables Vol C Tables 4.2.6.8 and 6.1.1.4'
O O 0.0492 0.0322 'International Tables Vol C Tables 4.2.6.8 and 6.1.1.4'
S S 0.3331 0.5567 'International Tables Vol C Tables 4.2.6.8 and 6.1.1.4'

loop_
_geom_angle_atom_site_label_1
_geom_angle_atom_site_label_2
_geom_angle_atom_site_label_3
_geom_angle
_geom_angle_site_symmetry_1
_geom_angle_site_symmetry_3
_geom_angle_publ_flag
O2 S1 C17 107.65(13) . . ?
O2 S1 C14 109.35(13) . . ?
O3 S1 O2 118.61(14) . . ?
O3 S1 C17 108.07(13) . . ?
O3 S1 C14 107.22(13) . . ?
C14 S1 C17 105.15(12) . . ?
C8 N2 C16 114.7(2) . . ?
C12 N2 C8 112.0(2) . . ?
C12 N2 C16 109.6(2) . . ?
C7 N1 C6 104.4(2) . . ?
C7 O1 C1 104.6(2) . . ?
N2 C8 H8 106.5 . . ?
N2 C8 C7 114.8(2) . . ?
N2 C8 C9 112.3(2) . . ?
C7 C8 H8 106.5 . . ?
C7 C8 C9 109.7(2) . . ?
C9 C8 H8 106.5 . . ?
N1 C7 O1 115.1(2) . . ?
N1 C7 C8 122.9(2) . . ?
O1 C7 C8 122.0(3) . . ?
H15A C15 H15B 111.0 . . ?
C12 C15 H15A 113.8 . . ?
C12 C15 H15B 113.8 . . ?
C12 C15 C14 89.34(19) . . ?
C14 C15 H15A 113.8 . . ?
C14 C15 H15B 113.8 . . ?
N2 C12 C15 114.8(2) . . ?
N2 C12 H12 111.5 . . ?
N2 C12 C13 116.1(2) . . ?
C15 C12 H12 111.5 . . ?
C15 C12 C13 89.98(19) . . ?
C13 C12 H12 111.5 . . ?
C19 C18 H18 121.7 . . ?
C19 C18 C17 116.5(3) . . ?
C17 C18 H18 121.7 . . ?
O1 C1 C2 129.7(3) . . ?
C6 C1 O1 107.9(2) . . ?
C6 C1 C2 122.4(3) . . ?
C1 C6 N1 108.0(2) . . ?
C1 C6 C5 121.4(3) . . ?
C5 C6 N1 130.6(3) . . ?
C12 C13 H13A 113.8 . . ?
C12 C13 H13B 113.8 . . ?
C12 C13 C14 88.91(19) . . ?
H13A C13 H13B 111.1 . . ?
C14 C13 H13A 113.8 . . ?
C14 C13 H13B 113.8 . . ?
F1 C19 C18 117.9(3) . . ?
F1 C19 C20 118.7(3) . . ?
C20 C19 C18 123.4(3) . . ?
C18 C17 S1 117.6(2) . . ?
C22 C17 S1 119.4(2) . . ?
C22 C17 C18 123.0(3) . . ?
F2 C21 C22 118.4(3) . . ?
F2 C21 C20 118.4(3) . . ?
C22 C21 C20 123.2(3) . . ?
S1 C14 H14 112.7 . . ?
C15 C14 S1 111.25(19) . . ?
C15 C14 C13 89.43(19) . . ?
C15 C14 H14 112.7 . . ?
C13 C14 S1 116.08(19) . . ?
C13 C14 H14 112.7 . . ?
C17 C22 H22 121.7 . . ?
C21 C22 C17 116.7(3) . . ?
C21 C22 H22 121.7 . . ?
C19 C20 C21 117.2(3) . . ?
C19 C20 H20 121.4 . . ?
C21 C20 H20 121.4 . . ?
N2 C16 H16A 109.5 . . ?
N2 C16 H16B 109.5 . . ?
N2 C16 H16C 109.5 . . ?
H16A C16 H16B 109.5 . . ?
H16A C16 H16C 109.5 . . ?
H16B C16 H16C 109.5 . . ?
C6 C5 H5 122.2 . . ?
C6 C5 C4 115.7(4) . . ?
C4 C5 H5 122.2 . . ?
C8 C9 H9A 109.4 . . ?
C8 C9 H9B 109.4 . . ?
H9A C9 H9B 108.0 . . ?
C10 C9 C8 111.3(3) . . ?
C10 C9 H9A 109.4 . . ?
C10 C9 H9B 109.4 . . ?
C1 C2 H2 121.8 . . ?
C3 C2 C1 116.4(4) . . ?
C3 C2 H2 121.8 . . ?
C9 C10 H10 115.9 . . ?
C11 C10 C9 128.2(5) . . ?
C11 C10 H10 115.9 . . ?
C5 C4 H4 118.6 . . ?
C3 C4 C5 122.7(4) . . ?
C3 C4 H4 118.6 . . ?
C2 C3 C4 121.4(4) . . ?
C2 C3 H3 119.3 . . ?
C4 C3 H3 119.3 . . ?
C10 C11 H11A 120.0 . . ?
C10 C11 H11B 120.0 . . ?
H11A C11 H11B 120.0 . . ?

loop_
_geom_bond_atom_site_label_1
_geom_bond_atom_site_label_2
_geom_bond_distance
_geom_bond_site_symmetry_2
_geom_bond_publ_flag
S1 O2 1.437(2) . ?
S1 O3 1.436(2) . ?
S1 C17 1.773(3) . ?
S1 C14 1.767(3) . ?
F2 C21 1.352(4) . ?
N2 C8 1.468(3) . ?
N2 C12 1.459(3) . ?
N2 C16 1.468(3) . ?
F1 C19 1.349(4) . ?
N1 C7 1.311(4) . ?
N1 C6 1.401(3) . ?
O1 C7 1.334(3) . ?
O1 C1 1.384(4) . ?
C8 H8 0.9800 . ?
C8 C7 1.500(4) . ?
C8 C9 1.534(4) . ?
C15 H15A 0.9700 . ?
C15 H15B 0.9700 . ?
C15 C12 1.536(3) . ?
C15 C14 1.548(4) . ?
C12 H12 0.9800 . ?
C12 C13 1.547(3) . ?
C18 H18 0.9300 . ?
C18 C19 1.384(5) . ?
C18 C17 1.388(4) . ?
C1 C6 1.375(5) . ?
C1 C2 1.388(5) . ?
C6 C5 1.381(4) . ?
C13 H13A 0.9700 . ?
C13 H13B 0.9700 . ?
C13 C14 1.549(3) . ?
C19 C20 1.362(5) . ?
C17 C22 1.380(4) . ?
C21 C22 1.378(5) . ?
C21 C20 1.382(5) . ?
C14 H14 0.9800 . ?
C22 H22 0.9300 . ?
C20 H20 0.9300 . ?
C16 H16A 0.9600 . ?
C16 H16B 0.9600 . ?
C16 H16C 0.9600 . ?
C5 H5 0.9300 . ?
C5 C4 1.389(6) . ?
C9 H9A 0.9700 . ?
C9 H9B 0.9700 . ?
C9 C10 1.527(6) . ?
C2 H2 0.9300 . ?
C2 C3 1.364(7) . ?
C10 H10 0.9300 . ?
C10 C11 1.257(7) . ?
C4 H4 0.9300 . ?
C4 C3 1.376(7) . ?
C3 H3 0.9300 . ?
C11 H11A 0.9300 . ?
C11 H11B 0.9300 . ?
